data_1561163
loop_
_publ_author_name
'Abeysinghe, Dileka'
'Smith, Mark D.'
'Morrison, Gregory'
'Yeon, Jeongho'
'zur Loye, Hans-Conrad'

_publ_section_title
;
 Facile in-situ reduction: Crystal growth and magnetic studies of reduced
 vanadium (III/IV) silicates CaxLn1&#x2212;xVSiO5 (Ln = Ce--Nd, Sm--Lu, Y)
;
_journal_name_full 'Journal of Solid State Chemistry'
_journal_page_first 80
_journal_page_last 86
_journal_paper_doi 10.1016/j.jssc.2018.01.004
_journal_volume 260
_journal_year 2018
_chemical_formula_moiety 'Ca0.68 O5 Si Tm0.32 V'
_chemical_formula_sum 'Ca0.68 O5 Si Tm0.32 V'
_chemical_formula_weight 240.25
_space_group_crystal_system monoclinic
_space_group_IT_number 15
_space_group_name_Hall '-C 2yc'
_space_group_name_H-M_alt 'C 1 2/c 1'
_atom_sites_solution_hydrogens .
_cell_angle_alpha 90
_cell_angle_beta 113.037(6)
_cell_angle_gamma 90
_cell_formula_units_Z 4
_cell_length_a 6.5120(15)
_cell_length_b 8.7116(19)
_cell_length_c 6.919(2)
_cell_measurement_reflns_used 6782
_cell_measurement_temperature 300(2)
_cell_measurement_theta_max 40.327
_cell_measurement_theta_min 3.200
_cell_volume 361.21(16)
_computing_cell_refinement 'SAINT Version 8.34a (Bruker, 2014)'
_computing_data_collection 'Bruker APEXII v2014.9-0 (Bruker, 2014)'
_computing_data_reduction 'SAINT Version 8.34a (Bruker, 2014)'
_computing_molecular_graphics various
_computing_publication_material various
_computing_structure_refinement 'SHELXL-2014/7 (Sheldrick, 2014)'
_computing_structure_solution 'SHELXS (Sheldrick, 2008)'
_diffrn_ambient_temperature 300(2)
_diffrn_detector_area_resol_mean 10.4
_diffrn_measured_fraction_theta_full 0.999
_diffrn_measured_fraction_theta_max 0.999
_diffrn_measurement_device_type 'Bruker D8 QUEST'
_diffrn_measurement_method '\w and \f scans'
_diffrn_radiation_type MoK\a
_diffrn_radiation_wavelength 0.71073
_diffrn_reflns_av_R_equivalents 0.0281
_diffrn_reflns_av_unetI/netI 0.0142
_diffrn_reflns_Laue_measured_fraction_full 0.999
_diffrn_reflns_Laue_measured_fraction_max 0.999
_diffrn_reflns_limit_h_max 11
_diffrn_reflns_limit_h_min -11
_diffrn_reflns_limit_k_max 15
_diffrn_reflns_limit_k_min -15
_diffrn_reflns_limit_l_max 12
_diffrn_reflns_limit_l_min -12
_diffrn_reflns_number 10290
_diffrn_reflns_point_group_measured_fraction_full 0.999
_diffrn_reflns_point_group_measured_fraction_max 0.999
_diffrn_reflns_theta_full 40.290
_diffrn_reflns_theta_max 40.327
_diffrn_reflns_theta_min 4.127
_diffrn_source 'microfocus sealed X-ray tube'
_exptl_absorpt_coefficient_mu 11.675
_exptl_absorpt_correction_T_max 0.1174
_exptl_absorpt_correction_T_min 0.0566
_exptl_absorpt_correction_type multi-scan
_exptl_absorpt_process_details 'SADABS Version 2014/4 (Bruker, 2014)'
_exptl_crystal_colour 'lustrous black'
_exptl_crystal_density_diffrn 4.418
_exptl_crystal_description shard
_exptl_crystal_F_000 451
_exptl_crystal_size_max 0.080
_exptl_crystal_size_mid 0.080
_exptl_crystal_size_min 0.040
_refine_diff_density_max 1.519
_refine_diff_density_min -1.336
_refine_diff_density_rms 0.160
_refine_ls_extinction_coef 0.0096(8)
_refine_ls_extinction_expression Fc^*^=kFc[1+0.001xFc^2^\l^3^/sin(2\q)]^-1/4^
_refine_ls_extinction_method 'SHELXL-2014/7 (Sheldrick 2014'
_refine_ls_goodness_of_fit_ref 1.308
_refine_ls_hydrogen_treatment undef
_refine_ls_matrix_type full
_refine_ls_number_parameters 42
_refine_ls_number_reflns 1141
_refine_ls_number_restraints 0
_refine_ls_restrained_S_all 1.308
_refine_ls_R_factor_all 0.0309
_refine_ls_R_factor_gt 0.0277
_refine_ls_shift/su_max 0.000
_refine_ls_shift/su_mean 0.000
_refine_ls_structure_factor_coef Fsqd
_refine_ls_weighting_details 'w=1/[\s^2^(Fo^2^)+(0.0089P)^2^+1.9140P] where P=(Fo^2^+2Fc^2^)/3'
_refine_ls_weighting_scheme calc
_refine_ls_wR_factor_gt 0.0570
_refine_ls_wR_factor_ref 0.0579
_reflns_Friedel_coverage 0.000
_reflns_Friedel_fraction_full .
_reflns_Friedel_fraction_max .
_reflns_number_gt 1050
_reflns_number_total 1141
_reflns_threshold_expression 'I > 2\s(I)'
_cod_data_source_file 11.cif
_cod_data_source_block 11
_cod_original_cell_volume 361.19(16)
_cod_original_sg_symbol_H-M 'C 2/c'
_cod_database_code 1561163
_shelx_space_group_comment
;
The symmetry employed for this shelxl refinement is uniquely defined
by the following loop, which should always be used as a source of
symmetry information in preference to the above space-group names.
They are only intended as comments.
;
_shelx_estimated_absorpt_t_min 0.455
_shelx_estimated_absorpt_t_max 0.652

loop_
_space_group_symop_operation_xyz
'x, y, z'
'-x, y, -z+1/2'
'x+1/2, y+1/2, z'
'-x+1/2, y+1/2, -z+1/2'
'-x, -y, -z'
'x, -y, z-1/2'
'-x+1/2, -y+1/2, -z'
'x+1/2, -y+1/2, z-1/2'

loop_
_atom_site_label
_atom_site_type_symbol
_atom_site_fract_x
_atom_site_fract_y
_atom_site_fract_z
_atom_site_U_iso_or_equiv
_atom_site_adp_type
_atom_site_occupancy
_atom_site_site_symmetry_order
_atom_site_calc_flag
_atom_site_refinement_flags_posn
_atom_site_refinement_flags_adp
_atom_site_refinement_flags_occupancy
_atom_site_disorder_assembly
_atom_site_disorder_group
Tm1 Tm 0.0000 0.33027(3) 0.2500 0.01891(9) Uani 0.3193(18) 2 d S T P . .
Ca1 Ca 0.0000 0.33027(3) 0.2500 0.01891(9) Uani 0.6807(18) 2 d S T P . .
V1 V 0.0000 0.0000 0.0000 0.00941(10) Uani 1 2 d S . P . .
Si1 Si 0.0000 0.68103(8) 0.2500 0.00690(13) Uani 1 2 d S T P . .
O1 O 0.3197(2) 0.06394(17) 0.0836(2) 0.0143(3) Uani 1 1 d . . . . .
O2 O 0.3902(2) 0.28634(16) 0.3809(2) 0.0124(2) Uani 1 1 d . . . . .
O3 O 0.0000 0.0698(2) 0.2500 0.0140(3) Uani 1 2 d S T P . .

loop_
_atom_site_aniso_label
_atom_site_aniso_U_11
_atom_site_aniso_U_22
_atom_site_aniso_U_33
_atom_site_aniso_U_23
_atom_site_aniso_U_13
_atom_site_aniso_U_12
Tm1 0.00996(10) 0.00907(10) 0.02847(16) 0.000 -0.00245(9) 0.000
Ca1 0.00996(10) 0.00907(10) 0.02847(16) 0.000 -0.00245(9) 0.000
V1 0.00873(16) 0.01133(16) 0.00804(16) 0.00032(13) 0.00312(12) 0.00095(12)
Si1 0.0064(2) 0.0067(2) 0.0075(3) 0.000 0.00259(19) 0.000
O1 0.0093(5) 0.0158(6) 0.0151(6) -0.0048(5) 0.0020(4) -0.0009(4)
O2 0.0121(5) 0.0116(5) 0.0154(6) -0.0033(4) 0.0073(4) -0.0020(4)
O3 0.0142(8) 0.0137(8) 0.0115(8) 0.000 0.0023(6) 0.000

loop_
_atom_type_symbol
_atom_type_description
_atom_type_scat_dispersion_real
_atom_type_scat_dispersion_imag
_atom_type_scat_source
O O 0.0106 0.0060 'International Tables Vol C Tables 4.2.6.8 and 6.1.1.4'
Si Si 0.0817 0.0704 'International Tables Vol C Tables 4.2.6.8 and 6.1.1.4'
Ca Ca 0.2262 0.3064 'International Tables Vol C Tables 4.2.6.8 and 6.1.1.4'
V V 0.3005 0.5294 'International Tables Vol C Tables 4.2.6.8 and 6.1.1.4'
Tm Tm -0.3139 5.2483 'International Tables Vol C Tables 4.2.6.8 and 6.1.1.4'

loop_
_geom_angle_atom_site_label_1
_geom_angle_atom_site_label_2
_geom_angle_atom_site_label_3
_geom_angle
_geom_angle_site_symmetry_1
_geom_angle_site_symmetry_3
O3 Tm1 O2 80.71(3) . 2
O3 Tm1 O2 80.71(3) . .
O2 Tm1 O2 161.42(7) 2 .
O3 Tm1 O1 147.78(3) . 4
O2 Tm1 O1 124.65(5) 2 4
O2 Tm1 O1 72.81(5) . 4
O3 Tm1 O1 147.78(3) . 3_455
O2 Tm1 O1 72.81(5) 2 3_455
O2 Tm1 O1 124.65(5) . 3_455
O1 Tm1 O1 64.43(7) 4 3_455
O3 Tm1 O2 66.77(3) . 8_455
O2 Tm1 O2 73.57(5) 2 8_455
O2 Tm1 O2 98.94(5) . 8_455
O1 Tm1 O2 134.60(5) 4 8_455
O1 Tm1 O2 88.01(5) 3_455 8_455
O3 Tm1 O2 66.77(3) . 7_556
O2 Tm1 O2 98.94(5) 2 7_556
O2 Tm1 O2 73.57(5) . 7_556
O1 Tm1 O2 88.01(5) 4 7_556
O1 Tm1 O2 134.60(5) 3_455 7_556
O2 Tm1 O2 133.54(6) 8_455 7_556
O3 Tm1 Si1 180.0 . .
O2 Tm1 Si1 99.29(3) 2 .
O2 Tm1 Si1 99.29(3) . .
O1 Tm1 Si1 32.22(3) 4 .
O1 Tm1 Si1 32.22(3) 3_455 .
O2 Tm1 Si1 113.23(3) 8_455 .
O2 Tm1 Si1 113.23(3) 7_556 .
O3 Tm1 V1 31.013(10) . .
O2 Tm1 V1 83.16(4) 2 .
O2 Tm1 V1 80.94(3) . .
O1 Tm1 V1 150.83(4) 4 .
O1 Tm1 V1 125.24(4) 3_455 .
O2 Tm1 V1 37.55(3) 8_455 .
O2 Tm1 V1 96.71(4) 7_556 .
Si1 Tm1 V1 148.987(10) . .
O3 Tm1 V1 31.013(10) . 2
O2 Tm1 V1 80.94(3) 2 2
O2 Tm1 V1 83.16(4) . 2
O1 Tm1 V1 125.24(4) 4 2
O1 Tm1 V1 150.83(4) 3_455 2
O2 Tm1 V1 96.71(4) 8_455 2
O2 Tm1 V1 37.55(3) 7_556 2
Si1 Tm1 V1 148.987(10) . 2
V1 Tm1 V1 62.03(2) . 2
O3 Tm1 V1 116.007(8) . 4
O2 Tm1 V1 160.39(4) 2 4
O2 Tm1 V1 36.83(3) . 4
O1 Tm1 V1 36.03(3) 4 4
O1 Tm1 V1 93.83(4) 3_455 4
O2 Tm1 V1 121.28(3) 8_455 4
O2 Tm1 V1 80.02(3) 7_556 4
Si1 Tm1 V1 63.993(8) . 4
V1 Tm1 V1 116.448(10) . 4
V1 Tm1 V1 107.831(11) 2 4
O3 Tm1 V1 116.007(8) . 3_455
O2 Tm1 V1 36.83(3) 2 3_455
O2 Tm1 V1 160.39(4) . 3_455
O1 Tm1 V1 93.83(4) 4 3_455
O1 Tm1 V1 36.03(3) 3_455 3_455
O2 Tm1 V1 80.02(3) 8_455 3_455
O2 Tm1 V1 121.28(3) 7_556 3_455
Si1 Tm1 V1 63.993(8) . 3_455
V1 Tm1 V1 107.831(12) . 3_455
V1 Tm1 V1 116.448(11) 2 3_455
V1 Tm1 V1 127.986(16) 4 3_455
O3 V1 O3 180.0 . 5
O3 V1 O1 88.92(5) . 5
O3 V1 O1 91.08(5) 5 5
O3 V1 O1 91.08(5) . .
O3 V1 O1 88.92(5) 5 .
O1 V1 O1 180.0 5 .
O3 V1 O2 87.08(7) . 8_455
O3 V1 O2 92.93(7) 5 8_455
O1 V1 O2 88.67(6) 5 8_455
O1 V1 O2 91.33(6) . 8_455
O3 V1 O2 92.92(7) . 4_545
O3 V1 O2 87.07(7) 5 4_545
O1 V1 O2 91.33(6) 5 4_545
O1 V1 O2 88.67(6) . 4_545
O2 V1 O2 180.00(10) 8_455 4_545
O3 V1 Tm1 39.61(6) . .
O3 V1 Tm1 140.39(6) 5 .
O1 V1 Tm1 100.20(4) 5 .
O1 V1 Tm1 79.80(4) . .
O2 V1 Tm1 50.04(5) 8_455 .
O2 V1 Tm1 129.96(5) 4_545 .
O3 V1 Tm1 140.39(6) . 5
O3 V1 Tm1 39.61(6) 5 5
O1 V1 Tm1 79.80(4) 5 5
O1 V1 Tm1 100.20(4) . 5
O2 V1 Tm1 129.96(5) 8_455 5
O2 V1 Tm1 50.04(5) 4_545 5
Tm1 V1 Tm1 180.0 . 5
O3 V1 Ca1 140.39(6) . 5
O3 V1 Ca1 39.61(6) 5 5
O1 V1 Ca1 79.80(4) 5 5
O1 V1 Ca1 100.20(4) . 5
O2 V1 Ca1 129.96(5) 8_455 5
O2 V1 Ca1 50.04(5) 4_545 5
Tm1 V1 Ca1 180.0 . 5
Tm1 V1 Ca1 0.0 5 5
O3 V1 Tm1 88.97(3) . 7_455
O3 V1 Tm1 91.03(3) 5 7_455
O1 V1 Tm1 44.78(5) 5 7_455
O1 V1 Tm1 135.22(5) . 7_455
O2 V1 Tm1 43.95(4) 8_455 7_455
O2 V1 Tm1 136.05(4) 4_545 7_455
Tm1 V1 Tm1 72.169(11) . 7_455
Tm1 V1 Tm1 107.831(11) 5 7_455
Ca1 V1 Tm1 107.8 5 7_455
O3 V1 Ca1 91.03(3) . 3_545
O3 V1 Ca1 88.97(3) 5 3_545
O1 V1 Ca1 135.22(5) 5 3_545
O1 V1 Ca1 44.78(5) . 3_545
O2 V1 Ca1 136.05(4) 8_455 3_545
O2 V1 Ca1 43.95(4) 4_545 3_545
Tm1 V1 Ca1 107.8 . 3_545
Tm1 V1 Ca1 72.169(11) 5 3_545
Ca1 V1 Ca1 72.169(11) 5 3_545
Tm1 V1 Ca1 180.0 7_455 3_545
O2 Si1 O2 111.85(11) 3_455 4
O2 Si1 O1 112.92(7) 3_455 3_455
O2 Si1 O1 107.94(8) 4 3_455
O2 Si1 O1 107.94(8) 3_455 4
O2 Si1 O1 112.92(7) 4 4
O1 Si1 O1 103.02(11) 3_455 4
O2 Si1 Tm1 124.08(5) 3_455 .
O2 Si1 Tm1 124.08(5) 4 .
O1 Si1 Tm1 51.51(6) 3_455 .
O1 Si1 Tm1 51.51(6) 4 .
O2 Si1 Ca1 137.72(6) 3_455 5_565
O2 Si1 Ca1 44.93(5) 4 5_565
O1 Si1 Ca1 63.92(6) 3_455 5_565
O1 Si1 Ca1 113.84(6) 4 5_565
Tm1 Si1 Ca1 88.4 . 5_565
O2 Si1 Ca1 44.93(5) 3_455 5_566
O2 Si1 Ca1 137.72(6) 4 5_566
O1 Si1 Ca1 113.84(6) 3_455 5_566
O1 Si1 Ca1 63.92(6) 4 5_566
Tm1 Si1 Ca1 88.4 . 5_566
Ca1 Si1 Ca1 176.74(2) 5_565 5_566
O2 Si1 Ca1 113.51(5) 3_455 3
O2 Si1 Ca1 35.46(5) 4 3
O1 Si1 Ca1 129.85(6) 3_455 3
O1 Si1 Ca1 79.68(5) 4 3
Tm1 Si1 Ca1 111.8 . 3
Ca1 Si1 Ca1 69.345(6) 5_565 3
Ca1 Si1 Ca1 111.952(8) 5_566 3
O2 Si1 Ca1 35.46(5) 3_455 3_455
O2 Si1 Ca1 113.51(5) 4 3_455
O1 Si1 Ca1 79.68(5) 3_455 3_455
O1 Si1 Ca1 129.85(6) 4 3_455
Tm1 Si1 Ca1 111.8 . 3_455
Ca1 Si1 Ca1 111.952(8) 5_565 3_455
Ca1 Si1 Ca1 69.345(7) 5_566 3_455
Ca1 Si1 Ca1 136.47(2) 3 3_455
Si1 O1 V1 138.72(9) 3_545 .
Si1 O1 Tm1 96.27(7) 3_545 3_545
V1 O1 Tm1 99.20(6) . 3_545
Si1 O1 Ca1 96.27(7) 3_545 3_545
V1 O1 Ca1 99.20(6) . 3_545
Tm1 O1 Ca1 0.000(7) 3_545 3_545
Si1 O1 Ca1 87.83(7) 3_545 7
V1 O1 Ca1 121.19(6) . 7
Tm1 O1 Ca1 110.52(5) 3_545 7
Ca1 O1 Ca1 110.52(5) 3_545 7
Si1 O2 V1 124.92(8) 3_545 4
Si1 O2 Tm1 120.92(8) 3_545 .
V1 O2 Tm1 99.23(6) 4 .
Si1 O2 Tm1 108.39(7) 3_545 7_556
V1 O2 Tm1 92.41(6) 4 7_556
Tm1 O2 Tm1 106.43(5) . 7_556
Si1 O2 Ca1 108.39(7) 3_545 7_556
V1 O2 Ca1 92.41(6) 4 7_556
Tm1 O2 Ca1 106.4 . 7_556
Tm1 O2 Ca1 0.000(11) 7_556 7_556
V1 O3 V1 141.25(12) . 2
V1 O3 Tm1 109.38(6) . .
V1 O3 Tm1 109.38(6) 2 .

loop_
_geom_bond_atom_site_label_1
_geom_bond_atom_site_label_2
_geom_bond_distance
_geom_bond_site_symmetry_2
Tm1 O3 2.269(2) .
Tm1 O2 2.3709(15) 2
Tm1 O2 2.3710(15) .
Tm1 O1 2.4061(16) 4
Tm1 O1 2.4061(16) 3_455
Tm1 O2 2.5756(17) 8_455
Tm1 O2 2.5756(17) 7_556
Tm1 Si1 3.0557(10) .
Tm1 V1 3.3570(6) .
Tm1 V1 3.3570(7) 2
Tm1 V1 3.3722(6) 4
Tm1 V1 3.3722(6) 3_455
V1 O3 1.8335(9) .
V1 O3 1.8335(9) 5
V1 O1 2.0093(15) 5
V1 O1 2.0093(15) .
V1 O2 2.0478(14) 8_455
V1 O2 2.0478(14) 4_545
V1 Tm1 3.3570(7) 5
V1 Ca1 3.3570(7) 5
V1 Tm1 3.3722(6) 7_455
V1 Ca1 3.3722(6) 3_545
Si1 O2 1.6374(15) 3_455
Si1 O2 1.6374(15) 4
Si1 O1 1.6389(15) 3_455
Si1 O1 1.6389(15) 4
Si1 Ca1 3.4606(11) 5_565
Si1 Ca1 3.4606(11) 5_566
Si1 Ca1 3.5060(7) 3
Si1 Ca1 3.5060(8) 3_455
O1 Si1 1.6389(15) 3_545
O1 Tm1 2.4061(16) 3_545
O1 Ca1 2.4061(16) 3_545
O1 Ca1 3.1106(18) 7
O2 Si1 1.6374(15) 3_545
O2 V1 2.0478(14) 4
O2 Tm1 2.5756(17) 7_556
O2 Ca1 2.5756(17) 7_556
O3 V1 1.8335(9) 2
